data_7214610
loop_
_publ_author_name
'Huang, Wen-Huan'
'Luan, Xin-Jun'
'Zhou, Xiang'
'Chen, Jun'
'Wang, Yao-Yu'
'Shi, Qi-Zhen'

_publ_section_title
;
 The influence of ligand configuration, solvent size and solvent polarity
 on the porous shape and void volume in a series of isomeric or isomorphic
 porous MOFs
;
_journal_issue 47
_journal_name_full CrystEngComm
_journal_page_first 10389
_journal_paper_doi 10.1039/c3ce41801d
_journal_volume 15
_journal_year 2013
_chemical_formula_sum 'C43 H28 Mn2.5 O18'
_chemical_formula_weight 970.0
_chemical_name_systematic
;
?
;
_space_group_IT_number 14
_symmetry_space_group_name_Hall '-P 2yn'
_symmetry_space_group_name_H-M 'P 1 21/n 1'
_atom_sites_solution_hydrogens geom
_atom_sites_solution_primary direct
_atom_sites_solution_secondary difmap
_audit_creation_method SHELXL-97
_cell_angle_alpha 90.00
_cell_angle_beta 93.935(4)
_cell_angle_gamma 90.00
_cell_formula_units_Z 4
_cell_length_a 13.134(3)
_cell_length_b 13.102(3)
_cell_length_c 25.336(5)
_cell_measurement_temperature 296(2)
_cell_volume 4349.6(16)
_computing_structure_refinement 'SHELXL-97 (Sheldrick, 1997)'
_computing_structure_solution 'SHELXS-97 (Sheldrick, 1990)'
_diffrn_ambient_temperature 296(2)
_diffrn_measured_fraction_theta_full 1.000
_diffrn_measured_fraction_theta_max 1.000
_diffrn_radiation_monochromator graphite
_diffrn_radiation_source 'fine-focus sealed tube'
_diffrn_radiation_type MoK\a
_diffrn_radiation_wavelength 0.71073
_diffrn_reflns_av_R_equivalents 0.0000
_diffrn_reflns_av_sigmaI/netI 0.0014
_diffrn_reflns_limit_h_max 16
_diffrn_reflns_limit_h_min -17
_diffrn_reflns_limit_k_max 16
_diffrn_reflns_limit_k_min 0
_diffrn_reflns_limit_l_max 32
_diffrn_reflns_limit_l_min 0
_diffrn_reflns_number 9901
_diffrn_reflns_theta_full 27.45
_diffrn_reflns_theta_max 27.45
_diffrn_reflns_theta_min 1.61
_exptl_absorpt_coefficient_mu 0.795
_exptl_absorpt_correction_T_max 0.8362
_exptl_absorpt_correction_T_min 0.7474
_exptl_absorpt_correction_type multi-scan
_exptl_absorpt_process_details sadabs
_exptl_crystal_density_diffrn 1.481
_exptl_crystal_density_method 'not measured'
_exptl_crystal_F_000 2760
_exptl_crystal_size_max 0.30
_exptl_crystal_size_mid 0.21
_exptl_crystal_size_min 0.17
_platon_squeeze_details
;
;
_refine_diff_density_max 3.606
_refine_diff_density_min -1.459
_refine_diff_density_rms 0.142
_refine_ls_extinction_method none
_refine_ls_goodness_of_fit_ref 1.021
_refine_ls_hydrogen_treatment mixed
_refine_ls_matrix_type full
_refine_ls_number_parameters 574
_refine_ls_number_reflns 9901
_refine_ls_number_restraints 6
_refine_ls_restrained_S_all 1.026
_refine_ls_R_factor_all 0.0708
_refine_ls_R_factor_gt 0.0708
_refine_ls_shift/su_max 0.144
_refine_ls_shift/su_mean 0.005
_refine_ls_structure_factor_coef Fsqd
_refine_ls_weighting_details 'calc w=1/[\s^2^(Fo^2^)+(0.1336P)^2^+12.4995P] where P=(Fo^2^+2Fc^2^)/3'
_refine_ls_weighting_scheme calc
_refine_ls_wR_factor_gt 0.2185
_refine_ls_wR_factor_ref 0.2185
_reflns_number_gt 9899
_reflns_number_total 9901
_reflns_threshold_expression >2sigma(I)
_cod_data_source_file c3ce41801d.txt
_cod_data_source_block xb5884_0m
_cod_original_cell_volume 4349.7(16)
_cod_original_sg_symbol_H-M P2(1)/n
_cod_database_code 7214610

loop_
_symmetry_equiv_pos_as_xyz
'x, y, z'
'-x+1/2, y+1/2, -z+1/2'
'-x, -y, -z'
'x-1/2, -y-1/2, z-1/2'

loop_
_atom_site_label
_atom_site_type_symbol
_atom_site_fract_x
_atom_site_fract_y
_atom_site_fract_z
_atom_site_U_iso_or_equiv
_atom_site_adp_type
_atom_site_occupancy
_atom_site_symmetry_multiplicity
_atom_site_calc_flag
_atom_site_refinement_flags
O10 O 0.9800(2) -0.0952(2) 0.43812(10) 0.0346(6) Uani 1 1 d .
O1W O 1.1286(3) 0.2047(3) 0.47696(16) 0.0608(9) Uani 1 1 d .
H1WA H 1.1573 0.2549 0.4932 0.091 Uiso 1 1 d R
H1WB H 1.1600 0.1500 0.4858 0.091 Uiso 1 1 d R
O8 O 0.68537(19) -0.3051(2) 0.97465(9) 0.0328(5) Uani 1 1 d .
O16 O 0.7645(2) 0.4084(2) 0.05009(11) 0.0365(6) Uani 1 1 d .
O5 O 0.4371(3) 0.2055(3) 0.93167(14) 0.0626(10) Uani 1 1 d .
C21 C 0.7408(3) -0.2255(4) 0.96388(18) 0.0527(13) Uani 1 1 d .
O12 O 0.81958(17) -0.36613(19) 0.07404(10) 0.0299(5) Uani 1 1 d .
O13 O 0.9764(2) -0.3596(2) 0.04182(11) 0.0426(6) Uani 1 1 d .
C35 C 0.9085(4) -0.3352(3) 0.07522(14) 0.0477(12) Uani 1 1 d .
C14 C 0.3561(4) 0.1489(4) 0.90611(19) 0.0490(10) Uani 1 1 d U
O15 O 0.9348(2) 0.4104(2) 0.05992(11) 0.0395(6) Uani 1 1 d .
C42 C 0.8497(3) 0.3849(3) 0.07502(13) 0.0310(7) Uani 1 1 d .
C41 C 0.8426(3) 0.3244(3) 0.12436(12) 0.0289(7) Uani 1 1 d .
C38 C 0.7503(3) 0.2971(3) 0.14148(15) 0.0347(8) Uani 1 1 d .
H38 H 0.6912 0.3149 0.1213 0.042 Uiso 1 1 calc R
C40 C 0.9328(3) 0.2957(3) 0.15465(14) 0.0340(7) Uani 1 1 d .
H40 H 0.9965 0.3097 0.1425 0.041 Uiso 1 1 calc R
Mn1 Mn 0.5000 0.0000 0.5000 0.02647(18) Uani 1 2 d S
Mn2 Mn 0.76149(4) 0.05282(4) 0.484832(19) 0.02789(16) Uani 1 1 d .
Mn3 Mn 0.97132(4) 0.19384(4) 0.49833(2) 0.03257(16) Uani 1 1 d .
O3 O 0.4801(2) -0.0263(3) 0.71395(10) 0.0400(6) Uani 1 1 d .
O6 O 0.8158(2) -0.1788(3) 0.74646(11) 0.0524(9) Uani 1 1 d .
C20 C 0.7643(3) -0.2188(3) 0.90493(14) 0.0338(7) Uani 1 1 d .
C2 C 0.6944(3) -0.0502(3) 0.63244(12) 0.0290(7) Uani 1 1 d .
C3 C 0.5991(3) -0.0210(3) 0.64823(12) 0.0307(7) Uani 1 1 d .
H3 H 0.5523 0.0144 0.6259 0.037 Uiso 1 1 calc R
C8 C 0.4620(3) 0.0180(3) 0.76076(13) 0.0328(7) Uani 1 1 d .
C4 C 0.7676(3) -0.0995(3) 0.66462(12) 0.0302(7) Uani 1 1 d .
H4 H 0.8311 -0.1156 0.6527 0.036 Uiso 1 1 calc R
C15 C 0.7984(3) -0.1905(3) 0.80068(15) 0.0389(9) Uani 1 1 d .
C17 C 0.7335(3) -0.2936(3) 0.86877(15) 0.0395(8) Uani 1 1 d .
H17 H 0.7001 -0.3514 0.8800 0.047 Uiso 1 1 calc R
C5 C 0.7428(3) -0.1249(3) 0.71629(14) 0.0392(8) Uani 1 1 d .
C11 C 0.5331(4) 0.0764(4) 0.78969(16) 0.0442(9) Uani 1 1 d .
H11 H 0.5980 0.0852 0.7779 0.053 Uiso 1 1 calc R
C6 C 0.6484(3) -0.1002(3) 0.73507(14) 0.0345(7) Uani 1 1 d .
H6 H 0.6328 -0.1174 0.7692 0.041 Uiso 1 1 calc R
C12 C 0.5076(3) 0.1222(3) 0.83672(17) 0.0434(9) Uani 1 1 d .
H12 H 0.5554 0.1607 0.8569 0.052 Uiso 1 1 calc R
C9 C 0.3640(3) 0.0053(3) 0.77543(15) 0.0369(8) Uani 1 1 d .
H9 H 0.3169 -0.0318 0.7541 0.044 Uiso 1 1 calc R
C10 C 0.3354(3) 0.0485(4) 0.82262(16) 0.0449(10) Uani 1 1 d .
H10 H 0.2702 0.0375 0.8336 0.054 Uiso 1 1 calc R
C13 C 0.4054(3) 0.1085(4) 0.85349(15) 0.0432(9) Uani 1 1 d .
C7 C 0.5780(3) -0.0487(3) 0.70055(15) 0.0368(8) Uani 1 1 d .
C18 C 0.8322(4) -0.1169(4) 0.83643(19) 0.0530(11) Uani 1 1 d .
H18 H 0.8661 -0.0593 0.8253 0.064 Uiso 1 1 calc R
C16 C 0.7526(3) -0.2825(4) 0.81491(14) 0.0409(9) Uani 1 1 d .
H16 H 0.7358 -0.3333 0.7902 0.049 Uiso 1 1 calc R
C19 C 0.8145(4) -0.1303(4) 0.89050(15) 0.0459(10) Uani 1 1 d .
H19 H 0.8356 -0.0816 0.9156 0.055 Uiso 1 1 calc R
C1 C 0.7191(3) -0.0181(3) 0.57821(13) 0.0314(7) Uani 1 1 d .
O14 O 0.8154(2) 0.1771(2) 0.26767(10) 0.0386(6) Uani 1 1 d .
O11 O 1.0612(2) -0.0919(2) 0.24863(10) 0.0394(6) Uani 1 1 d .
C26 C 0.9371(3) 0.0398(2) 0.25509(13) 0.0288(7) Uani 1 1 d .
H26 H 0.9333 0.0489 0.2186 0.035 Uiso 1 1 calc R
C27 C 1.0014(3) -0.0542(3) 0.33230(13) 0.0316(7) Uani 1 1 d .
H27 H 1.0393 -0.1082 0.3472 0.038 Uiso 1 1 calc R
C25 C 0.8823(3) 0.1017(3) 0.28708(13) 0.0285(6) Uani 1 1 d .
C23 C 0.9459(2) 0.0113(2) 0.36411(11) 0.0237(6) Uani 1 1 d .
C28 C 0.9981(3) -0.0364(3) 0.27903(13) 0.0275(6) Uani 1 1 d .
C37 C 0.7420(3) 0.2431(3) 0.18838(15) 0.0342(7) Uani 1 1 d .
H37 H 0.6789 0.2216 0.1987 0.041 Uiso 1 1 calc R
C30 C 0.9177(3) -0.1817(3) 0.20274(14) 0.0373(8) Uani 1 1 d .
H30 H 0.8734 -0.1652 0.2286 0.045 Uiso 1 1 calc R
C36 C 0.8300(3) 0.2228(3) 0.21879(13) 0.0331(7) Uani 1 1 d .
C24 C 0.8862(3) 0.0879(3) 0.34264(13) 0.0326(7) Uani 1 1 d .
H24 H 0.8491 0.1299 0.3639 0.039 Uiso 1 1 calc R
C39 C 0.9249(3) 0.2462(3) 0.20302(15) 0.0354(8) Uani 1 1 d .
H39 H 0.9832 0.2294 0.2242 0.043 Uiso 1 1 calc R
C32 C 1.0840(3) -0.1657(3) 0.16597(16) 0.0396(8) Uani 1 1 d .
H32 H 1.1495 -0.1383 0.1679 0.048 Uiso 1 1 calc R
C33 C 1.0476(3) -0.2281(3) 0.12206(15) 0.0384(8) Uani 1 1 d .
H33 H 1.0906 -0.2437 0.0955 0.046 Uiso 1 1 calc R
C34 C 0.9498(3) -0.2649(3) 0.11928(14) 0.0333(7) Uani 1 1 d .
C29 C 1.0169(3) -0.1472(3) 0.20612(14) 0.0348(8) Uani 1 1 d .
C31 C 0.8856(3) -0.2420(4) 0.15960(16) 0.0440(10) Uani 1 1 d .
H31 H 0.8195 -0.2679 0.1574 0.053 Uiso 1 1 calc R
C22 C 0.9475(2) -0.0093(3) 0.42312(13) 0.0318(7) Uani 1 1 d .
O7 O 0.7743(3) -0.1616(2) 0.99437(10) 0.0433(7) Uani 1 1 d .
O9 O 0.91188(18) 0.0596(2) 0.45211(9) 0.0286(5) Uani 1 1 d .
O17 O 1.0015(5) 0.3313(3) 0.54516(16) 0.0714(14) Uani 1 1 d .
H17A H 1.0153 0.3890 0.5255 0.086 Uiso 1 1 calc R
O1 O 0.64945(19) 0.0211(2) 0.54624(9) 0.0314(5) Uani 1 1 d .
O2 O 0.80825(19) -0.0295(2) 0.56369(10) 0.0346(6) Uani 1 1 d .
O4 O 0.2828(2) 0.1318(3) 0.91605(12) 0.0557(9) Uani 1 1 d .
C43 C 1.0033(11) 0.3450(11) 0.5916(9) 0.229(11) Uani 1 1 d .
H43A H 1.0195 0.4151 0.5992 0.343 Uiso 1 1 calc R
H43B H 1.0542 0.3018 0.6090 0.343 Uiso 1 1 calc R
H43C H 0.9377 0.3290 0.6040 0.343 Uiso 1 1 calc R

loop_
_atom_site_aniso_label
_atom_site_aniso_U_11
_atom_site_aniso_U_22
_atom_site_aniso_U_33
_atom_site_aniso_U_23
_atom_site_aniso_U_13
_atom_site_aniso_U_12
O10 0.0391(13) 0.0389(13) 0.0244(11) 0.0073(10) -0.0083(10) 0.0018(11)
O1W 0.0387(17) 0.071(2) 0.074(2) 0.0184(19) 0.0170(16) 0.0062(15)
O8 0.0310(12) 0.0467(15) 0.0215(11) 0.0051(10) 0.0061(9) -0.0029(10)
O16 0.0407(14) 0.0358(13) 0.0321(13) 0.0152(11) -0.0027(11) -0.0016(11)
O5 0.076(2) 0.070(2) 0.0452(18) -0.0130(17) 0.0230(17) 0.0062(19)
C21 0.043(2) 0.075(3) 0.042(2) 0.035(2) 0.0206(18) 0.015(2)
O12 0.0216(11) 0.0350(12) 0.0323(12) -0.0194(10) -0.0038(9) -0.0034(9)
O13 0.0505(16) 0.0448(15) 0.0323(14) -0.0063(12) 0.0016(12) 0.0005(13)
C35 0.102(4) 0.0252(16) 0.0162(15) -0.0019(13) 0.0089(18) 0.026(2)
C14 0.0552(13) 0.0455(12) 0.0458(13) -0.0056(9) -0.0009(9) 0.0005(9)
O15 0.0301(13) 0.0541(17) 0.0340(13) 0.0130(12) -0.0004(10) -0.0015(11)
C42 0.0259(15) 0.0401(18) 0.0260(15) -0.0047(13) -0.0056(12) 0.0051(13)
C41 0.0303(16) 0.0396(17) 0.0162(13) 0.0141(12) -0.0017(11) -0.0064(13)
C38 0.0278(16) 0.0419(19) 0.0347(18) 0.0169(15) 0.0046(13) 0.0030(14)
C40 0.0365(18) 0.0361(18) 0.0292(17) 0.0099(14) 0.0004(14) 0.0031(14)
Mn1 0.0259(3) 0.0357(4) 0.0179(3) 0.0016(3) 0.0025(2) -0.0014(3)
Mn2 0.0287(3) 0.0368(3) 0.0183(2) 0.00045(18) 0.00266(19) -0.00227(19)
Mn3 0.0328(3) 0.0390(3) 0.0256(3) 0.0031(2) -0.0005(2) -0.0001(2)
O3 0.0296(13) 0.0659(18) 0.0252(12) -0.0174(12) 0.0070(10) 0.0000(12)
O6 0.0448(16) 0.086(2) 0.0269(14) 0.0278(15) 0.0032(12) 0.0218(16)
C20 0.0279(16) 0.047(2) 0.0280(16) 0.0045(14) 0.0108(13) 0.0078(14)
C2 0.0371(17) 0.0361(17) 0.0138(13) 0.0058(12) 0.0019(12) -0.0066(13)
C3 0.0334(16) 0.0432(18) 0.0159(14) -0.0062(13) 0.0046(12) -0.0051(14)
C8 0.0347(17) 0.050(2) 0.0148(14) -0.0050(13) 0.0099(12) 0.0055(15)
C4 0.0303(16) 0.0437(18) 0.0162(14) 0.0069(13) -0.0019(11) -0.0049(14)
C15 0.042(2) 0.049(2) 0.0272(17) 0.0191(15) 0.0145(15) 0.0168(16)
C17 0.0387(19) 0.052(2) 0.0273(17) -0.0011(16) 0.0003(14) 0.0057(16)
C5 0.050(2) 0.048(2) 0.0184(15) 0.0061(14) -0.0075(14) 0.0005(17)
C11 0.050(2) 0.049(2) 0.0336(19) -0.0063(17) 0.0051(17) -0.0075(18)
C6 0.0413(19) 0.0408(19) 0.0215(15) -0.0080(13) 0.0022(13) 0.0033(15)
C12 0.044(2) 0.045(2) 0.042(2) -0.0075(17) 0.0080(17) -0.0123(17)
C9 0.0332(18) 0.052(2) 0.0269(17) -0.0096(15) 0.0089(14) -0.0017(15)
C10 0.041(2) 0.064(3) 0.0286(18) -0.0171(18) -0.0027(15) -0.0008(18)
C13 0.052(2) 0.051(2) 0.0250(17) 0.0003(16) -0.0073(16) 0.0114(19)
C7 0.0293(17) 0.053(2) 0.0290(17) -0.0146(15) 0.0104(13) 0.0041(15)
C18 0.054(3) 0.062(3) 0.044(2) 0.010(2) 0.011(2) 0.003(2)
C16 0.0312(17) 0.075(3) 0.0162(15) 0.0088(16) -0.0031(12) 0.0025(18)
C19 0.058(3) 0.058(3) 0.0226(17) 0.0080(16) 0.0068(16) -0.010(2)
C1 0.0407(18) 0.0346(17) 0.0190(14) -0.0116(12) 0.0033(13) -0.0075(14)
O14 0.0461(15) 0.0463(15) 0.0242(12) 0.0177(11) 0.0077(11) 0.0218(12)
O11 0.0322(13) 0.0561(17) 0.0298(13) -0.0265(12) 0.0011(10) 0.0051(12)
C26 0.0416(18) 0.0250(14) 0.0198(14) -0.0041(11) 0.0026(12) 0.0045(13)
C27 0.0289(16) 0.0448(19) 0.0207(15) -0.0059(13) -0.0004(12) -0.0014(14)
C25 0.0355(17) 0.0285(15) 0.0214(14) 0.0019(12) 0.0010(12) -0.0015(13)
C23 0.0279(14) 0.0301(15) 0.0133(13) -0.0038(11) 0.0025(10) 0.0040(12)
C28 0.0273(15) 0.0331(16) 0.0213(14) -0.0075(12) -0.0031(11) -0.0020(12)
C37 0.0297(16) 0.0375(18) 0.0351(18) 0.0038(14) 0.0001(14) -0.0043(14)
C30 0.0399(19) 0.052(2) 0.0213(15) -0.0084(15) 0.0084(14) -0.0069(16)
C36 0.0328(17) 0.047(2) 0.0198(14) 0.0051(14) 0.0044(12) 0.0021(15)
C24 0.0317(16) 0.0440(19) 0.0222(15) 0.0029(14) 0.0031(12) -0.0019(14)
C39 0.0354(18) 0.0396(19) 0.0308(17) 0.0094(14) -0.0010(14) -0.0023(14)
C32 0.0352(18) 0.051(2) 0.0339(19) -0.0100(16) 0.0087(15) 0.0003(16)
C33 0.054(2) 0.0360(18) 0.0258(16) -0.0064(14) 0.0041(15) 0.0078(16)
C34 0.0348(17) 0.0374(18) 0.0275(16) -0.0105(14) 0.0020(13) -0.0076(14)
C29 0.052(2) 0.0228(15) 0.0283(16) -0.0118(13) -0.0038(15) -0.0001(14)
C31 0.0331(18) 0.063(3) 0.037(2) -0.0252(19) 0.0075(15) 0.0005(17)
C22 0.0228(15) 0.049(2) 0.0228(15) -0.0030(14) -0.0027(12) -0.0001(14)
O7 0.0688(19) 0.0455(15) 0.0173(11) -0.0204(11) 0.0150(11) -0.0262(14)
O9 0.0272(11) 0.0417(13) 0.0169(10) -0.0011(9) 0.0007(8) 0.0054(9)
O17 0.121(4) 0.047(2) 0.0453(19) -0.0197(17) 0.007(2) -0.032(2)
O1 0.0350(13) 0.0434(13) 0.0152(10) 0.0005(9) -0.0020(9) 0.0001(10)
O2 0.0258(11) 0.0518(15) 0.0263(12) 0.0059(11) 0.0022(9) -0.0053(11)
O4 0.0406(16) 0.092(3) 0.0361(15) -0.0227(16) 0.0119(13) -0.0038(16)
C43 0.107(9) 0.115(10) 0.46(3) 0.122(16) -0.036(16) -0.006(8)

loop_
_atom_type_symbol
_atom_type_description
_atom_type_scat_dispersion_real
_atom_type_scat_dispersion_imag
_atom_type_scat_source
C C 0.0033 0.0016 'International Tables Vol C Tables 4.2.6.8 and 6.1.1.4'
H H 0.0000 0.0000 'International Tables Vol C Tables 4.2.6.8 and 6.1.1.4'
O O 0.0106 0.0060 'International Tables Vol C Tables 4.2.6.8 and 6.1.1.4'
Mn Mn 0.3368 0.7283 'International Tables Vol C Tables 4.2.6.8 and 6.1.1.4'

loop_
_geom_angle_atom_site_label_1
_geom_angle_atom_site_label_2
_geom_angle_atom_site_label_3
_geom_angle
_geom_angle_site_symmetry_1
_geom_angle_site_symmetry_3
C22 O10 Mn3 148.5(2) . 3_756
C21 O8 Mn3 127.6(3) . 2_646
C21 O8 Mn2 127.1(3) . 2_646
Mn3 O8 Mn2 96.99(10) 2_646 2_646
C42 O16 Mn2 122.2(2) . 2_655
C14 O5 Mn3 141.7(3) . 4_566
O7 C21 O8 127.2(4) . .
O7 C21 C20 119.5(4) . .
O8 C21 C20 113.3(5) . .
C35 O12 Mn2 128.8(2) . 2_645
C35 O13 Mn1 130.8(3) . 2_645
O12 C35 O13 126.1(4) . .
O12 C35 C34 120.4(3) . .
O13 C35 C34 113.5(4) . .
O4 C14 O5 133.1(5) . .
O4 C14 C13 124.3(4) . .
O5 C14 C13 102.6(4) . .
C42 O15 Mn1 140.5(2) . 2_655
O15 C42 O16 123.5(3) . .
O15 C42 C41 120.5(3) . .
O16 C42 C41 116.0(3) . .
C38 C41 C40 119.1(3) . .
C38 C41 C42 121.0(3) . .
C40 C41 C42 119.9(3) . .
C41 C38 C37 121.9(3) . .
C39 C40 C41 119.2(3) . .
O15 Mn1 O15 180.00(10) 2_645 4_566
O15 Mn1 O13 87.65(12) 2_645 4_556
O15 Mn1 O13 92.35(12) 4_566 4_556
O15 Mn1 O13 92.35(12) 2_645 2_655
O15 Mn1 O13 87.65(12) 4_566 2_655
O13 Mn1 O13 180.000(1) 4_556 2_655
O15 Mn1 O1 93.42(10) 2_645 .
O15 Mn1 O1 86.58(10) 4_566 .
O13 Mn1 O1 89.93(11) 4_556 .
O13 Mn1 O1 90.07(11) 2_655 .
O15 Mn1 O1 86.58(10) 2_645 3_656
O15 Mn1 O1 93.42(10) 4_566 3_656
O13 Mn1 O1 90.07(11) 4_556 3_656
O13 Mn1 O1 89.93(11) 2_655 3_656
O1 Mn1 O1 180.0 . 3_656
O12 Mn2 O16 95.61(11) 2_655 2_645
O12 Mn2 O9 98.00(9) 2_655 .
O16 Mn2 O9 90.11(10) 2_645 .
O12 Mn2 O8 91.89(10) 2_655 2_656
O16 Mn2 O8 170.46(10) 2_645 2_656
O9 Mn2 O8 83.00(9) . 2_656
O12 Mn2 O1 105.36(10) 2_655 .
O16 Mn2 O1 91.69(11) 2_645 .
O9 Mn2 O1 156.28(9) . .
O8 Mn2 O1 92.01(9) 2_656 .
O12 Mn2 O2 162.79(10) 2_655 .
O16 Mn2 O2 88.28(11) 2_645 .
O9 Mn2 O2 98.76(9) . .
O8 Mn2 O2 86.27(10) 2_656 .
O1 Mn2 O2 57.67(9) . .
O10 Mn3 O5 174.42(13) 3_756 4_665
O10 Mn3 O1W 89.24(13) 3_756 .
O5 Mn3 O1W 85.18(15) 4_665 .
O10 Mn3 O17 93.20(15) 3_756 .
O5 Mn3 O17 86.64(17) 4_665 .
O1W Mn3 O17 86.62(19) . .
O10 Mn3 O8 90.43(10) 3_756 2_656
O5 Mn3 O8 95.14(13) 4_665 2_656
O1W Mn3 O8 174.57(14) . 2_656
O17 Mn3 O8 87.99(17) . 2_656
O10 Mn3 O9 89.70(10) 3_756 .
O5 Mn3 O9 91.41(13) 4_665 .
O1W Mn3 O9 103.03(13) . .
O17 Mn3 O9 169.97(17) . .
O8 Mn3 O9 82.39(9) 2_656 .
C8 O3 C7 121.8(3) . .
C5 O6 C15 116.1(3) . .
C17 C20 C19 122.5(4) . .
C17 C20 C21 122.1(4) . .
C19 C20 C21 115.4(4) . .
C4 C2 C3 124.2(3) . .
C4 C2 C1 119.3(3) . .
C3 C2 C1 116.3(3) . .
C2 C3 C7 115.8(3) . .
O3 C8 C9 114.1(3) . .
O3 C8 C11 123.4(3) . .
C9 C8 C11 122.4(3) . .
C2 C4 C5 117.6(3) . .
C18 C15 C16 123.8(4) . .
C18 C15 O6 119.8(4) . .
C16 C15 O6 116.2(4) . .
C20 C17 C16 120.3(4) . .
O6 C5 C6 122.0(3) . .
O6 C5 C4 116.0(4) . .
C6 C5 C4 122.0(3) . .
C8 C11 C12 120.0(4) . .
C5 C6 C7 117.5(3) . .
C11 C12 C13 118.6(4) . .
C8 C9 C10 119.6(4) . .
C9 C10 C13 119.9(4) . .
C10 C13 C12 119.4(4) . .
C10 C13 C14 111.0(4) . .
C12 C13 C14 129.5(4) . .
O3 C7 C6 122.2(3) . .
O3 C7 C3 114.8(3) . .
C6 C7 C3 122.9(3) . .
C15 C18 C19 118.9(5) . .
C15 C16 C17 116.3(4) . .
C20 C19 C18 117.9(4) . .
O2 C1 O1 119.9(3) . .
O2 C1 C2 120.0(3) . .
O1 C1 C2 120.1(3) . .
C25 O14 C36 119.7(3) . .
C28 O11 C29 118.1(3) . .
C25 C26 C28 118.2(3) . .
C28 C27 C23 118.4(3) . .
C26 C25 O14 123.5(3) . .
C26 C25 C24 121.5(3) . .
O14 C25 C24 114.9(3) . .
C24 C23 C27 121.6(3) . .
C24 C23 C22 119.4(3) . .
C27 C23 C22 118.8(3) . .
C27 C28 O11 118.8(3) . .
C27 C28 C26 122.1(3) . .
O11 C28 C26 119.1(3) . .
C36 C37 C38 117.7(3) . .
C29 C30 C31 118.0(3) . .
C39 C36 C37 122.8(3) . .
C39 C36 O14 122.4(3) . .
C37 C36 O14 114.7(3) . .
C23 C24 C25 118.1(3) . .
C36 C39 C40 118.9(3) . .
C29 C32 C33 117.7(4) . .
C34 C33 C32 120.1(3) . .
C33 C34 C31 119.8(3) . .
C33 C34 C35 122.5(4) . .
C31 C34 C35 117.6(4) . .
C30 C29 O11 124.3(3) . .
C30 C29 C32 122.3(3) . .
O11 C29 C32 113.5(3) . .
C30 C31 C34 122.0(4) . .
O10 C22 O9 126.4(3) . .
O10 C22 C23 116.0(3) . .
O9 C22 C23 117.5(3) . .
C22 O9 Mn2 124.4(2) . .
C22 O9 Mn3 137.3(2) . .
Mn2 O9 Mn3 97.20(9) . .
C43 O17 Mn3 130.9(8) . .
C1 O1 Mn1 147.4(2) . .
C1 O1 Mn2 92.2(2) . .
Mn1 O1 Mn2 104.65(9) . .
C1 O2 Mn2 90.0(2) . .

loop_
_geom_bond_atom_site_label_1
_geom_bond_atom_site_label_2
_geom_bond_distance
_geom_bond_site_symmetry_2
O10 C22 1.254(5) .
O10 Mn3 2.128(2) 3_756
O1W Mn3 2.176(3) .
O8 C21 1.311(6) .
O8 Mn3 2.213(3) 2_646
O8 Mn2 2.215(3) 2_646
O16 C42 1.283(4) .
O16 Mn2 2.106(3) 2_655
O5 C14 1.416(6) .
O5 Mn3 2.166(4) 4_566
C21 O7 1.202(7) .
C21 C20 1.548(5) .
O12 C35 1.235(6) .
O12 Mn2 2.066(2) 2_645
O13 C35 1.310(5) .
O13 Mn1 2.156(3) 2_645
C35 C34 1.518(5) .
C14 O4 1.036(6) .
C14 C13 1.611(6) .
O15 C42 1.252(5) .
O15 Mn1 2.143(3) 2_655
C42 C41 1.488(5) .
C41 C38 1.364(5) .
C41 C40 1.418(5) .
C38 C37 1.393(5) .
C40 C39 1.397(5) .
Mn1 O15 2.143(3) 2_645
Mn1 O15 2.143(3) 4_566
Mn1 O13 2.156(3) 4_556
Mn1 O13 2.156(3) 2_655
Mn1 O1 2.233(2) .
Mn1 O1 2.233(2) 3_656
Mn2 O12 2.066(2) 2_655
Mn2 O16 2.106(3) 2_645
Mn2 O9 2.196(2) .
Mn2 O8 2.215(3) 2_656
Mn2 O1 2.252(3) .
Mn2 O2 2.316(3) .
Mn3 O10 2.128(2) 3_756
Mn3 O5 2.166(4) 4_665
Mn3 O17 2.178(4) .
Mn3 O8 2.213(3) 2_656
Mn3 O9 2.225(3) .
O3 C8 1.356(4) .
O3 C7 1.384(4) .
O6 C5 1.380(5) .
O6 C15 1.416(4) .
C20 C17 1.382(6) .
C20 C19 1.395(6) .
C2 C4 1.378(5) .
C2 C3 1.393(5) .
C2 C1 1.493(4) .
C3 C7 1.420(5) .
C8 C9 1.375(5) .
C8 C11 1.378(6) .
C4 C5 1.410(5) .
C15 C18 1.375(7) .
C15 C16 1.405(6) .
C17 C16 1.412(5) .
C5 C6 1.396(6) .
C11 C12 1.396(6) .
C6 C7 1.401(6) .
C12 C13 1.447(6) .
C9 C10 1.397(5) .
C10 C13 1.406(6) .
C18 C19 1.416(6) .
C1 O2 1.260(5) .
C1 O1 1.286(5) .
O14 C25 1.389(4) .
O14 C36 1.401(4) .
O11 C28 1.378(4) .
O11 C29 1.392(4) .
C26 C25 1.383(5) .
C26 C28 1.392(5) .
C27 C28 1.368(5) .
C27 C23 1.413(5) .
C25 C24 1.417(4) .
C23 C24 1.364(5) .
C23 C22 1.518(4) .
C37 C36 1.370(5) .
C30 C29 1.377(6) .
C30 C31 1.390(5) .
C36 C39 1.370(5) .
C32 C29 1.412(5) .
C32 C33 1.436(5) .
C33 C34 1.370(6) .
C34 C31 1.401(5) .
C22 O9 1.272(4) .
O17 C43 1.19(2) .

loop_
_platon_squeeze_void_nr
_platon_squeeze_void_average_x
_platon_squeeze_void_average_y
_platon_squeeze_void_average_z
_platon_squeeze_void_volume
_platon_squeeze_void_count_electrons
1 0.000 0.000 0.000 313.8 16.7
2 0.500 0.500 0.500 314.0 16.7
